data_7231225
loop_
_publ_author_name
'Wang, Yiheng'
'Li, Zhen Hua'
'Wang, Huadong'

_publ_section_title
;
 Synthesis of an oxygen-linked germinal frustrated Lewis pair and its
 application in small molecule activation
;
_journal_issue 46
_journal_name_full 'RSC Advances'
_journal_page_first 26271
_journal_paper_doi 10.1039/C8RA05108A
_journal_volume 8
_journal_year 2018
_chemical_formula_sum 'C41 H37 B F10 O3 P'
_chemical_formula_weight 809.48
_space_group_crystal_system triclinic
_space_group_IT_number 2
_space_group_name_Hall '-P 1'
_space_group_name_H-M_alt 'P -1'
_symmetry_space_group_name_Hall '-P 1'
_symmetry_space_group_name_H-M 'P -1'
_atom_sites_solution_hydrogens geom
_audit_creation_method SHELXL-2014/7
_audit_update_record
;
2018-05-17 deposited with the CCDC.
2018-07-18 downloaded from the CCDC.
;
_cell_angle_alpha 70.423(2)
_cell_angle_beta 79.484(2)
_cell_angle_gamma 67.364(2)
_cell_formula_units_Z 2
_cell_length_a 11.8184(16)
_cell_length_b 11.8406(17)
_cell_length_c 15.532(2)
_cell_measurement_reflns_used 5350
_cell_measurement_temperature 153(2)
_cell_measurement_theta_max 27.52
_cell_measurement_theta_min 2.19
_cell_volume 1886.5(4)
_computing_structure_refinement 'SHELXL-2014/7 (Sheldrick, 2014)'
_diffrn_ambient_temperature 153(2)
_diffrn_measured_fraction_theta_full 0.983
_diffrn_measured_fraction_theta_max 0.983
_diffrn_measurement_device_type 'Bruker APEX-II CCD'
_diffrn_measurement_method '\f and \w scans'
_diffrn_radiation_type MoK\a
_diffrn_radiation_wavelength 0.71073
_diffrn_reflns_av_R_equivalents 0.0200
_diffrn_reflns_av_unetI/netI 0.0372
_diffrn_reflns_Laue_measured_fraction_full 0.983
_diffrn_reflns_Laue_measured_fraction_max 0.983
_diffrn_reflns_limit_h_max 14
_diffrn_reflns_limit_h_min -14
_diffrn_reflns_limit_k_max 10
_diffrn_reflns_limit_k_min -14
_diffrn_reflns_limit_l_max 18
_diffrn_reflns_limit_l_min -18
_diffrn_reflns_number 11258
_diffrn_reflns_point_group_measured_fraction_full 0.983
_diffrn_reflns_point_group_measured_fraction_max 0.983
_diffrn_reflns_theta_full 25.050
_diffrn_reflns_theta_max 25.050
_diffrn_reflns_theta_min 1.394
_exptl_absorpt_coefficient_mu 0.162
_exptl_absorpt_correction_T_max 0.746
_exptl_absorpt_correction_T_min 0.663
_exptl_absorpt_correction_type multi-scan
_exptl_absorpt_process_details sadabs
_exptl_crystal_colour colorless
_exptl_crystal_density_diffrn 1.425
_exptl_crystal_description block
_exptl_crystal_F_000 834
_exptl_crystal_size_max 0.800
_exptl_crystal_size_mid 0.600
_exptl_crystal_size_min 0.450
_refine_diff_density_max 0.987
_refine_diff_density_min -0.636
_refine_diff_density_rms 0.107
_refine_ls_extinction_method none
_refine_ls_goodness_of_fit_ref 1.119
_refine_ls_hydrogen_treatment constr
_refine_ls_matrix_type full
_refine_ls_number_parameters 513
_refine_ls_number_reflns 6556
_refine_ls_number_restraints 0
_refine_ls_restrained_S_all 1.119
_refine_ls_R_factor_all 0.0745
_refine_ls_R_factor_gt 0.0568
_refine_ls_shift/su_max 0.000
_refine_ls_shift/su_mean 0.000
_refine_ls_structure_factor_coef Fsqd
_refine_ls_weighting_details 'w=1/[\s^2^(Fo^2^)+(0.1700P)^2^+0.1808P] where P=(Fo^2^+2Fc^2^)/3'
_refine_ls_weighting_scheme calc
_refine_ls_wR_factor_gt 0.1867
_refine_ls_wR_factor_ref 0.2334
_reflns_Friedel_coverage 0.000
_reflns_number_gt 5222
_reflns_number_total 6556
_reflns_threshold_expression 'I > 2\s(I)'
_cod_data_source_file c8ra05108a2.cif
_cod_data_source_block mo_70104b
_cod_original_cell_volume 1886.6(5)
_cod_database_code 7231225
_shelx_shelxl_version_number 2014/7
_shelx_space_group_comment
;
The symmetry employed for this shelxl refinement is uniquely defined
by the following loop, which should always be used as a source of
symmetry information in preference to the above space-group names.
They are only intended as comments.
;
_shelx_estimated_absorpt_t_min 0.882
_shelx_estimated_absorpt_t_max 0.931

loop_
_space_group_symop_operation_xyz
'x, y, z'
'-x, -y, -z'

loop_
_atom_site_label
_atom_site_type_symbol
_atom_site_fract_x
_atom_site_fract_y
_atom_site_fract_z
_atom_site_U_iso_or_equiv
_atom_site_adp_type
_atom_site_occupancy
_atom_site_site_symmetry_order
_atom_site_calc_flag
_atom_site_refinement_flags_posn
_atom_site_refinement_flags_adp
B1 B 0.2239(3) 0.4858(3) 0.2848(2) 0.0258(7) Uani 1 1 d . .
C1 C 0.0442(3) 0.4228(3) 0.33383(19) 0.0274(6) Uani 1 1 d . .
C2 C 0.3151(3) 0.2601(3) 0.1354(2) 0.0391(8) Uani 1 1 d . .
H2A H 0.3494 0.2418 0.0772 0.059 Uiso 1 1 calc R U
H2B H 0.3814 0.2287 0.1766 0.059 Uiso 1 1 calc R U
H2C H 0.2742 0.3527 0.1244 0.059 Uiso 1 1 calc R U
C3 C 0.1012(4) -0.0151(3) 0.1085(3) 0.0463(8) Uani 1 1 d . .
H3A H 0.0333 -0.0456 0.1377 0.069 Uiso 1 1 calc R U
H3B H 0.1765 -0.0884 0.1066 0.069 Uiso 1 1 calc R U
H3C H 0.0818 0.0397 0.0460 0.069 Uiso 1 1 calc R U
C4 C 0.0017(3) 0.1281(3) 0.3898(2) 0.0358(7) Uani 1 1 d . .
H4A H -0.0685 0.1031 0.3905 0.054 Uiso 1 1 calc R U
H4B H -0.0279 0.2135 0.3981 0.054 Uiso 1 1 calc R U
H4C H 0.0539 0.0665 0.4396 0.054 Uiso 1 1 calc R U
C5 C 0.1598(2) 0.1948(2) 0.26526(18) 0.0256(6) Uani 1 1 d . .
C6 C 0.2230(3) 0.1940(3) 0.17877(19) 0.0303(6) Uani 1 1 d . .
C7 C 0.1997(3) 0.1269(3) 0.1295(2) 0.0329(7) Uani 1 1 d . .
H7 H 0.2407 0.1271 0.0709 0.040 Uiso 1 1 calc R U
C8 C 0.1194(3) 0.0600(3) 0.1624(2) 0.0336(7) Uani 1 1 d . .
C9 C 0.0575(3) 0.0631(3) 0.2469(2) 0.0329(7) Uani 1 1 d . .
H9 H 0.0015 0.0185 0.2699 0.040 Uiso 1 1 calc R U
C10 C 0.0750(3) 0.1300(3) 0.29930(19) 0.0279(6) Uani 1 1 d . .
C11 C 0.3877(3) 0.0015(3) 0.3693(2) 0.0473(9) Uani 1 1 d . .
H11A H 0.4645 -0.0699 0.3875 0.071 Uiso 1 1 calc R U
H11B H 0.4063 0.0744 0.3249 0.071 Uiso 1 1 calc R U
H11C H 0.3376 -0.0249 0.3415 0.071 Uiso 1 1 calc R U
C12 C 0.3239(5) -0.1210(4) 0.7113(3) 0.0684(12) Uani 1 1 d . .
H12A H 0.2814 -0.0825 0.7604 0.103 Uiso 1 1 calc R U
H12B H 0.4128 -0.1523 0.7166 0.103 Uiso 1 1 calc R U
H12C H 0.2984 -0.1926 0.7161 0.103 Uiso 1 1 calc R U
C13 C 0.0868(3) 0.3248(3) 0.5342(2) 0.0354(7) Uani 1 1 d . .
H13A H 0.0062 0.3382 0.5164 0.053 Uiso 1 1 calc R U
H13B H 0.1184 0.3899 0.4916 0.053 Uiso 1 1 calc R U
H13C H 0.0790 0.3314 0.5964 0.053 Uiso 1 1 calc R U
C14 C 0.2266(2) 0.1607(3) 0.44939(18) 0.0258(6) Uani 1 1 d . .
C15 C 0.3465(3) -0.0484(3) 0.5377(2) 0.0390(7) Uani 1 1 d . .
H15 H 0.4061 -0.1307 0.5403 0.047 Uiso 1 1 calc R U
C16 C 0.2916(3) -0.0213(3) 0.6191(2) 0.0403(8) Uani 1 1 d . .
C17 C 0.2079(3) 0.1011(3) 0.6139(2) 0.0358(7) Uani 1 1 d . .
H17 H 0.1725 0.1218 0.6692 0.043 Uiso 1 1 calc R U
C18 C 0.1743(3) 0.1939(3) 0.53149(19) 0.0283(6) Uani 1 1 d . .
C19 C 0.2631(2) 0.5228(3) 0.36445(19) 0.0272(6) Uani 1 1 d . .
C20 C 0.2117(3) 0.6479(3) 0.3677(2) 0.0317(7) Uani 1 1 d . .
C21 C 0.2323(3) 0.6891(3) 0.4345(2) 0.0424(8) Uani 1 1 d . .
C22 C 0.3078(3) 0.6045(4) 0.5032(2) 0.0451(9) Uani 1 1 d . .
C23 C 0.3619(3) 0.4776(4) 0.5021(2) 0.0403(8) Uani 1 1 d . .
C24 C 0.3403(3) 0.4400(3) 0.4332(2) 0.0324(7) Uani 1 1 d . .
C25 C 0.2659(3) 0.5590(2) 0.18310(19) 0.0261(6) Uani 1 1 d . .
C26 C 0.3900(3) 0.5321(3) 0.1594(2) 0.0296(6) Uani 1 1 d . .
C27 C 0.4382(3) 0.5880(3) 0.0760(2) 0.0347(7) Uani 1 1 d . .
C28 C 0.3593(3) 0.6761(3) 0.0098(2) 0.0365(7) Uani 1 1 d . .
C29 C 0.2354(3) 0.7074(3) 0.0293(2) 0.0361(7) Uani 1 1 d . .
C30 C 0.1901(3) 0.6494(3) 0.1145(2) 0.0329(7) Uani 1 1 d . .
C31 C 0.4496(4) 0.7633(5) 0.2262(3) 0.0706(12) Uani 1 1 d . .
H31A H 0.4753 0.6699 0.2431 0.106 Uiso 1 1 calc R U
H31B H 0.3928 0.8017 0.1770 0.106 Uiso 1 1 calc R U
H31C H 0.4084 0.7927 0.2796 0.106 Uiso 1 1 calc R U
C32 C 0.5599(3) 0.8024(4) 0.1940(2) 0.0466(8) Uani 1 1 d . .
C33 C 0.5519(4) 0.9206(4) 0.1311(3) 0.0601(11) Uani 1 1 d . .
H33 H 0.4754 0.9773 0.1064 0.072 Uiso 1 1 calc R U
C34 C 0.6554(5) 0.9563(4) 0.1040(3) 0.0721(13) Uani 1 1 d . .
H34 H 0.6493 1.0378 0.0620 0.087 Uiso 1 1 calc R U
C35 C 0.7666(4) 0.8725(5) 0.1388(3) 0.0670(12) Uani 1 1 d . .
H35 H 0.8375 0.8962 0.1201 0.080 Uiso 1 1 calc R U
C36 C 0.7758(4) 0.7584(5) 0.1984(3) 0.0687(13) Uani 1 1 d . .
H36 H 0.8532 0.7010 0.2212 0.082 Uiso 1 1 calc R U
C37 C 0.6741(4) 0.7237(4) 0.2267(3) 0.0591(11) Uani 1 1 d . .
H37 H 0.6822 0.6429 0.2703 0.071 Uiso 1 1 calc R U
C38 C 0.1777(5) 0.5935(5) 0.8336(4) 0.0829(16) Uani 1 1 d . .
H38A H 0.1458 0.5848 0.7831 0.124 Uiso 1 1 calc R U
H38B H 0.2672 0.5689 0.8247 0.124 Uiso 1 1 calc R U
H38C H 0.1416 0.6826 0.8351 0.124 Uiso 1 1 calc R U
C39 C 0.1448(8) 0.5090(7) 0.9216(6) 0.132(3) Uani 1 1 d . .
H39A H 0.1699 0.4230 0.9136 0.159 Uiso 1 1 calc R U
H39B H 0.1972 0.5012 0.9678 0.159 Uiso 1 1 calc R U
C40 C 0.0236(5) 0.5382(5) 0.9606(4) 0.0911(17) Uani 1 1 d . .
H40A H -0.0280 0.5564 0.9106 0.109 Uiso 1 1 calc R U
H40B H 0.0035 0.6207 0.9730 0.109 Uiso 1 1 calc R U
C50 C 0.3173(3) 0.0401(3) 0.4532(2) 0.0314(6) Uani 1 1 d . .
F1 F 0.06725(16) 0.68669(19) 0.12810(13) 0.0465(5) Uani 1 1 d . .
F2 F 0.1573(2) 0.7942(2) -0.03493(13) 0.0553(6) Uani 1 1 d . .
F3 F 0.4037(2) 0.7289(2) -0.07307(13) 0.0536(6) Uani 1 1 d . .
F4 F 0.55967(18) 0.5597(2) 0.05792(14) 0.0495(5) Uani 1 1 d . .
F5 F 0.47186(15) 0.44613(17) 0.22232(12) 0.0386(5) Uani 1 1 d . .
F6 F 0.13523(18) 0.73798(16) 0.30312(12) 0.0415(5) Uani 1 1 d . .
F7 F 0.1796(2) 0.8132(2) 0.43379(16) 0.0606(6) Uani 1 1 d . .
F8 F 0.3287(2) 0.6399(3) 0.56927(16) 0.0685(7) Uani 1 1 d . .
F9 F 0.4379(2) 0.3913(2) 0.56818(14) 0.0600(6) Uani 1 1 d . .
F10 F 0.39854(17) 0.31597(18) 0.43747(14) 0.0449(5) Uani 1 1 d . .
O1 O 0.27569(17) 0.34284(17) 0.29716(13) 0.0262(4) Uani 1 1 d . .
O2 O 0.08568(17) 0.51753(18) 0.29754(13) 0.0276(5) Uani 1 1 d . .
O3 O -0.06144(17) 0.4318(2) 0.35243(14) 0.0338(5) Uani 1 1 d . .
P1 P 0.18348(6) 0.27170(6) 0.33876(5) 0.0233(2) Uani 1 1 d . .

loop_
_atom_site_aniso_label
_atom_site_aniso_U_11
_atom_site_aniso_U_22
_atom_site_aniso_U_33
_atom_site_aniso_U_23
_atom_site_aniso_U_13
_atom_site_aniso_U_12
B1 0.0232(15) 0.0181(14) 0.0321(17) -0.0049(12) -0.0006(12) -0.0055(12)
C1 0.0287(15) 0.0261(14) 0.0260(14) -0.0081(11) 0.0016(11) -0.0091(11)
C2 0.052(2) 0.0446(18) 0.0300(16) -0.0188(14) 0.0126(14) -0.0272(16)
C3 0.055(2) 0.0384(18) 0.049(2) -0.0191(16) -0.0128(16) -0.0109(16)
C4 0.0411(17) 0.0378(17) 0.0352(16) -0.0116(13) 0.0079(13) -0.0247(14)
C5 0.0285(14) 0.0203(13) 0.0246(14) -0.0064(11) -0.0004(11) -0.0056(11)
C6 0.0327(15) 0.0246(14) 0.0288(15) -0.0063(12) 0.0012(12) -0.0073(12)
C7 0.0411(17) 0.0258(15) 0.0272(15) -0.0078(12) -0.0030(12) -0.0064(13)
C8 0.0363(16) 0.0281(15) 0.0343(16) -0.0088(12) -0.0110(13) -0.0052(12)
C9 0.0336(15) 0.0271(15) 0.0409(17) -0.0093(13) -0.0055(13) -0.0126(12)
C10 0.0286(14) 0.0218(13) 0.0303(14) -0.0049(11) -0.0012(11) -0.0084(11)
C11 0.0431(19) 0.0412(19) 0.0445(19) -0.0216(16) -0.0046(15) 0.0075(15)
C12 0.079(3) 0.050(2) 0.045(2) 0.0141(18) -0.017(2) -0.008(2)
C13 0.0380(16) 0.0355(16) 0.0287(15) -0.0128(13) 0.0074(12) -0.0099(13)
C14 0.0270(14) 0.0285(14) 0.0260(14) -0.0085(11) 0.0008(11) -0.0146(12)
C15 0.0376(17) 0.0286(16) 0.0463(19) -0.0081(14) -0.0101(14) -0.0059(13)
C16 0.0451(18) 0.0339(17) 0.0353(17) 0.0013(14) -0.0126(14) -0.0122(14)
C17 0.0380(16) 0.0393(17) 0.0271(15) -0.0042(13) -0.0015(12) -0.0152(14)
C18 0.0271(14) 0.0339(15) 0.0291(14) -0.0113(12) 0.0033(11) -0.0167(12)
C19 0.0259(14) 0.0293(15) 0.0274(14) -0.0078(12) 0.0062(11) -0.0146(12)
C20 0.0360(16) 0.0302(15) 0.0305(15) -0.0123(12) 0.0090(12) -0.0152(13)
C21 0.0477(19) 0.050(2) 0.0450(19) -0.0297(16) 0.0161(15) -0.0286(16)
C22 0.0464(19) 0.069(2) 0.0388(18) -0.0294(17) 0.0133(15) -0.0353(18)
C23 0.0327(16) 0.063(2) 0.0332(16) -0.0094(15) -0.0032(13) -0.0284(16)
C24 0.0301(15) 0.0329(16) 0.0362(16) -0.0087(13) 0.0012(12) -0.0156(13)
C25 0.0326(15) 0.0197(13) 0.0282(14) -0.0094(11) -0.0017(11) -0.0095(11)
C26 0.0336(15) 0.0248(14) 0.0273(14) -0.0084(11) -0.0010(11) -0.0066(12)
C27 0.0342(16) 0.0353(16) 0.0349(16) -0.0144(13) 0.0086(13) -0.0137(13)
C28 0.056(2) 0.0302(16) 0.0243(15) -0.0073(12) 0.0059(13) -0.0199(14)
C29 0.0499(19) 0.0265(15) 0.0286(15) -0.0048(12) -0.0077(13) -0.0101(14)
C30 0.0350(16) 0.0266(14) 0.0327(16) -0.0085(12) -0.0019(12) -0.0062(12)
C31 0.071(3) 0.084(3) 0.076(3) -0.040(3) 0.010(2) -0.041(3)
C32 0.049(2) 0.054(2) 0.046(2) -0.0287(17) 0.0049(16) -0.0194(17)
C33 0.054(2) 0.048(2) 0.064(3) -0.0160(19) -0.0100(19) -0.0005(18)
C34 0.088(3) 0.049(2) 0.075(3) -0.017(2) 0.012(3) -0.026(2)
C35 0.055(3) 0.095(4) 0.066(3) -0.035(3) 0.006(2) -0.037(2)
C36 0.048(2) 0.097(4) 0.045(2) -0.016(2) -0.0007(18) -0.014(2)
C37 0.060(2) 0.056(2) 0.040(2) -0.0091(18) 0.0031(17) -0.005(2)
C38 0.085(3) 0.074(3) 0.087(4) -0.027(3) -0.038(3) -0.006(3)
C39 0.133(7) 0.076(4) 0.169(8) -0.036(5) 0.014(6) -0.027(4)
C40 0.084(4) 0.052(3) 0.120(5) -0.021(3) -0.023(4) -0.003(3)
C50 0.0284(14) 0.0319(15) 0.0360(16) -0.0133(13) -0.0039(12) -0.0089(12)
F1 0.0330(10) 0.0493(12) 0.0441(11) -0.0024(9) -0.0078(8) -0.0076(9)
F2 0.0644(14) 0.0469(12) 0.0361(11) 0.0024(9) -0.0152(9) -0.0070(10)
F3 0.0697(14) 0.0520(12) 0.0294(10) -0.0027(9) 0.0110(9) -0.0252(11)
F4 0.0399(11) 0.0583(13) 0.0430(11) -0.0117(10) 0.0136(8) -0.0192(9)
F5 0.0311(9) 0.0386(10) 0.0366(10) -0.0043(8) -0.0007(7) -0.0087(8)
F6 0.0527(11) 0.0231(9) 0.0406(10) -0.0090(8) 0.0018(8) -0.0070(8)
F7 0.0758(15) 0.0516(13) 0.0702(15) -0.0429(12) 0.0180(12) -0.0273(12)
F8 0.0751(16) 0.108(2) 0.0551(14) -0.0499(14) 0.0098(12) -0.0508(15)
F9 0.0498(12) 0.0871(17) 0.0432(12) -0.0054(11) -0.0148(9) -0.0304(12)
F10 0.0389(10) 0.0330(10) 0.0600(12) -0.0057(9) -0.0202(9) -0.0086(8)
O1 0.0248(10) 0.0177(9) 0.0320(10) -0.0068(8) 0.0022(8) -0.0052(8)
O2 0.0233(10) 0.0236(10) 0.0341(11) -0.0095(8) 0.0016(8) -0.0070(8)
O3 0.0220(10) 0.0366(12) 0.0421(12) -0.0133(10) 0.0013(8) -0.0093(9)
P1 0.0243(4) 0.0205(4) 0.0246(4) -0.0078(3) 0.0025(3) -0.0081(3)

loop_
_atom_type_symbol
_atom_type_description
_atom_type_scat_dispersion_real
_atom_type_scat_dispersion_imag
_atom_type_scat_source
C C 0.0033 0.0016 'International Tables Vol C Tables 4.2.6.8 and 6.1.1.4'
H H 0.0000 0.0000 'International Tables Vol C Tables 4.2.6.8 and 6.1.1.4'
B B 0.0013 0.0007 'International Tables Vol C Tables 4.2.6.8 and 6.1.1.4'
O O 0.0106 0.0060 'International Tables Vol C Tables 4.2.6.8 and 6.1.1.4'
F F 0.0171 0.0103 'International Tables Vol C Tables 4.2.6.8 and 6.1.1.4'
P P 0.1023 0.0942 'International Tables Vol C Tables 4.2.6.8 and 6.1.1.4'

loop_
_geom_angle_atom_site_label_1
_geom_angle_atom_site_label_2
_geom_angle_atom_site_label_3
_geom_angle
_geom_angle_site_symmetry_1
_geom_angle_site_symmetry_3
O1 B1 O2 104.3(2) . .
O1 B1 C25 108.8(2) . .
O2 B1 C25 112.0(2) . .
O1 B1 C19 112.3(2) . .
O2 B1 C19 107.0(2) . .
C25 B1 C19 112.2(2) . .
O3 C1 O2 126.3(3) . .
O3 C1 P1 127.9(2) . .
O2 C1 P1 105.53(18) . .
C6 C2 H2A 109.5 . .
C6 C2 H2B 109.5 . .
H2A C2 H2B 109.5 . .
C6 C2 H2C 109.5 . .
H2A C2 H2C 109.5 . .
H2B C2 H2C 109.5 . .
C8 C3 H3A 109.5 . .
C8 C3 H3B 109.5 . .
H3A C3 H3B 109.5 . .
C8 C3 H3C 109.5 . .
H3A C3 H3C 109.5 . .
H3B C3 H3C 109.5 . .
C10 C4 H4A 109.5 . .
C10 C4 H4B 109.5 . .
H4A C4 H4B 109.5 . .
C10 C4 H4C 109.5 . .
H4A C4 H4C 109.5 . .
H4B C4 H4C 109.5 . .
C10 C5 C6 120.2(3) . .
C10 C5 P1 116.3(2) . .
C6 C5 P1 123.4(2) . .
C7 C6 C5 118.0(3) . .
C7 C6 C2 117.1(3) . .
C5 C6 C2 124.9(3) . .
C8 C7 C6 122.8(3) . .
C8 C7 H7 118.6 . .
C6 C7 H7 118.6 . .
C7 C8 C9 118.2(3) . .
C7 C8 C3 120.9(3) . .
C9 C8 C3 120.9(3) . .
C8 C9 C10 122.0(3) . .
C8 C9 H9 119.0 . .
C10 C9 H9 119.0 . .
C9 C10 C5 118.7(3) . .
C9 C10 C4 117.5(3) . .
C5 C10 C4 123.8(3) . .
C50 C11 H11A 109.5 . .
C50 C11 H11B 109.5 . .
H11A C11 H11B 109.5 . .
C50 C11 H11C 109.5 . .
H11A C11 H11C 109.5 . .
H11B C11 H11C 109.5 . .
C16 C12 H12A 109.5 . .
C16 C12 H12B 109.5 . .
H12A C12 H12B 109.5 . .
C16 C12 H12C 109.5 . .
H12A C12 H12C 109.5 . .
H12B C12 H12C 109.5 . .
C18 C13 H13A 109.5 . .
C18 C13 H13B 109.5 . .
H13A C13 H13B 109.5 . .
C18 C13 H13C 109.5 . .
H13A C13 H13C 109.5 . .
H13B C13 H13C 109.5 . .
C50 C14 C18 120.1(3) . .
C50 C14 P1 118.2(2) . .
C18 C14 P1 121.6(2) . .
C50 C15 C16 122.3(3) . .
C50 C15 H15 118.9 . .
C16 C15 H15 118.9 . .
C17 C16 C15 118.0(3) . .
C17 C16 C12 120.7(3) . .
C15 C16 C12 121.3(3) . .
C18 C17 C16 122.5(3) . .
C18 C17 H17 118.7 . .
C16 C17 H17 118.7 . .
C17 C18 C14 118.1(3) . .
C17 C18 C13 117.9(3) . .
C14 C18 C13 124.0(3) . .
C24 C19 C20 114.8(3) . .
C24 C19 B1 126.5(3) . .
C20 C19 B1 118.6(3) . .
F6 C20 C21 116.1(3) . .
F6 C20 C19 120.0(3) . .
C21 C20 C19 123.9(3) . .
F7 C21 C22 118.6(3) . .
F7 C21 C20 121.2(3) . .
C22 C21 C20 120.2(3) . .
F8 C22 C21 122.1(3) . .
F8 C22 C23 120.3(3) . .
C21 C22 C23 117.6(3) . .
F9 C23 C24 120.0(3) . .
F9 C23 C22 119.5(3) . .
C24 C23 C22 120.5(3) . .
F10 C24 C19 121.2(3) . .
F10 C24 C23 115.9(3) . .
C19 C24 C23 122.8(3) . .
C26 C25 C30 114.3(3) . .
C26 C25 B1 118.5(2) . .
C30 C25 B1 127.2(3) . .
F5 C26 C27 116.5(3) . .
F5 C26 C25 118.9(2) . .
C27 C26 C25 124.5(3) . .
F4 C27 C26 121.6(3) . .
F4 C27 C28 119.5(3) . .
C26 C27 C28 118.9(3) . .
F3 C28 C29 120.4(3) . .
F3 C28 C27 120.2(3) . .
C29 C28 C27 119.3(3) . .
F2 C29 C28 119.7(3) . .
F2 C29 C30 120.2(3) . .
C28 C29 C30 120.1(3) . .
F1 C30 C29 116.1(3) . .
F1 C30 C25 121.1(3) . .
C29 C30 C25 122.8(3) . .
C32 C31 H31A 109.5 . .
C32 C31 H31B 109.5 . .
H31A C31 H31B 109.5 . .
C32 C31 H31C 109.5 . .
H31A C31 H31C 109.5 . .
H31B C31 H31C 109.5 . .
C37 C32 C33 117.0(4) . .
C37 C32 C31 121.5(4) . .
C33 C32 C31 121.6(4) . .
C32 C33 C34 120.5(4) . .
C32 C33 H33 119.7 . .
C34 C33 H33 119.7 . .
C35 C34 C33 119.4(4) . .
C35 C34 H34 120.3 . .
C33 C34 H34 120.3 . .
C36 C35 C34 120.7(4) . .
C36 C35 H35 119.6 . .
C34 C35 H35 119.6 . .
C35 C36 C37 120.2(4) . .
C35 C36 H36 119.9 . .
C37 C36 H36 119.9 . .
C36 C37 C32 122.2(4) . .
C36 C37 H37 118.9 . .
C32 C37 H37 118.9 . .
C39 C38 H38A 109.5 . .
C39 C38 H38B 109.5 . .
H38A C38 H38B 109.5 . .
C39 C38 H38C 109.5 . .
H38A C38 H38C 109.5 . .
H38B C38 H38C 109.5 . .
C40 C39 C38 121.5(7) . .
C40 C39 H39A 107.0 . .
C38 C39 H39A 107.0 . .
C40 C39 H39B 107.0 . .
C38 C39 H39B 107.0 . .
H39A C39 H39B 106.7 . .
C39 C40 C40 127.9(7) . 2_567
C39 C40 H40A 105.3 . .
C40 C40 H40A 105.3 2_567 .
C39 C40 H40B 105.3 . .
C40 C40 H40B 105.3 2_567 .
H40A C40 H40B 106.0 . .
C15 C50 C14 118.8(3) . .
C15 C50 C11 117.5(3) . .
C14 C50 C11 123.8(3) . .
B1 O1 P1 115.37(16) . .
C1 O2 B1 118.0(2) . .
O1 P1 C5 113.91(12) . .
O1 P1 C14 110.95(11) . .
C5 P1 C14 111.10(13) . .
O1 P1 C1 94.89(11) . .
C5 P1 C1 107.26(12) . .
C14 P1 C1 117.93(13) . .

loop_
_geom_bond_atom_site_label_1
_geom_bond_atom_site_label_2
_geom_bond_distance
_geom_bond_site_symmetry_2
B1 O1 1.518(3) .
B1 O2 1.519(3) .
B1 C25 1.619(4) .
B1 C19 1.633(4) .
C1 O3 1.200(3) .
C1 O2 1.310(3) .
C1 P1 1.898(3) .
C2 C6 1.512(4) .
C2 H2A 0.9800 .
C2 H2B 0.9800 .
C2 H2C 0.9800 .
C3 C8 1.500(4) .
C3 H3A 0.9800 .
C3 H3B 0.9800 .
C3 H3C 0.9800 .
C4 C10 1.509(4) .
C4 H4A 0.9800 .
C4 H4B 0.9800 .
C4 H4C 0.9800 .
C5 C10 1.413(4) .
C5 C6 1.414(4) .
C5 P1 1.794(3) .
C6 C7 1.395(4) .
C7 C8 1.386(4) .
C7 H7 0.9500 .
C8 C9 1.386(4) .
C9 C10 1.397(4) .
C9 H9 0.9500 .
C11 C50 1.520(4) .
C11 H11A 0.9800 .
C11 H11B 0.9800 .
C11 H11C 0.9800 .
C12 C16 1.519(4) .
C12 H12A 0.9800 .
C12 H12B 0.9800 .
C12 H12C 0.9800 .
C13 C18 1.506(4) .
C13 H13A 0.9800 .
C13 H13B 0.9800 .
C13 H13C 0.9800 .
C14 C50 1.407(4) .
C14 C18 1.422(4) .
C14 P1 1.797(3) .
C15 C50 1.380(4) .
C15 C16 1.391(5) .
C15 H15 0.9500 .
C16 C17 1.390(5) .
C17 C18 1.383(4) .
C17 H17 0.9500 .
C19 C24 1.379(4) .
C19 C20 1.383(4) .
C20 F6 1.354(4) .
C20 C21 1.377(5) .
C21 F7 1.354(4) .
C21 C22 1.371(5) .
C22 F8 1.323(4) .
C22 C23 1.393(5) .
C23 F9 1.353(4) .
C23 C24 1.383(5) .
C24 F10 1.345(4) .
C25 C26 1.382(4) .
C25 C30 1.389(4) .
C26 F5 1.359(3) .
C26 C27 1.374(4) .
C27 F4 1.341(4) .
C27 C28 1.377(5) .
C28 F3 1.339(3) .
C28 C29 1.367(5) .
C29 F2 1.349(4) .
C29 C30 1.387(4) .
C30 F1 1.344(4) .
C31 C32 1.495(6) .
C31 H31A 0.9800 .
C31 H31B 0.9800 .
C31 H31C 0.9800 .
C32 C37 1.383(5) .
C32 C33 1.391(6) .
C33 C34 1.394(7) .
C33 H33 0.9500 .
C34 C35 1.379(7) .
C34 H34 0.9500 .
C35 C36 1.334(7) .
C35 H35 0.9500 .
C36 C37 1.368(6) .
C36 H36 0.9500 .
C37 H37 0.9500 .
C38 C39 1.486(9) .
C38 H38A 0.9800 .
C38 H38B 0.9800 .
C38 H38C 0.9800 .
C39 C40 1.407(9) .
C39 H39A 0.9900 .
C39 H39B 0.9900 .
C40 C40 1.423(12) 2_567
C40 H40A 0.9900 .
C40 H40B 0.9900 .
O1 P1 1.5489(19) .
